data_7053362
loop_
_publ_author_name
'Kurjatschij, Sandra'
'Seichter, Wilhelm'
'Weber, Edwin'

_publ_section_title
;
 Synthesis and structures of crystalline solvates formed of pyridinium
 N-phenoxide (Reichardt's-type) betaine dyes and alcohols
;
_journal_issue 7
_journal_name_full 'New Journal of Chemistry'
_journal_page_first 1465
_journal_paper_doi 10.1039/b9nj00540d
_journal_volume 34
_journal_year 2010
_chemical_formula_moiety 'C43 H33 N O, C3 H8 O'
_chemical_formula_sum 'C46 H41 N O2'
_chemical_formula_weight 639.80
_chemical_name_common
;
2,6-Di(3-methylphenyl)-4-(2,4,6-triphenyl-1-pyridino)-
phenolat-Isopropanol (1:1)
;
_chemical_name_systematic
;
2,6-Di(3-methylphenyl)-4-(2,4,6-triphenyl-1-pyridino)-phenolat-
Isopropanol (1:1)
;
_space_group_IT_number 167
_symmetry_cell_setting rhombohedral
_symmetry_space_group_name_Hall '-P 3* 2n'
_symmetry_space_group_name_H-M 'R -3 c :R'
_atom_sites_solution_hydrogens geom
_atom_sites_solution_primary direct
_atom_sites_solution_secondary difmap
_audit_creation_method SHELXL-97
_cell_angle_alpha 104.15(1)
_cell_angle_beta 104.15(1)
_cell_angle_gamma 104.15(1)
_cell_formula_units_Z 6
_cell_length_a 18.822(1)
_cell_length_b 18.822(1)
_cell_length_c 18.822(1)
_cell_measurement_reflns_used 25
_cell_measurement_temperature 193(2)
_cell_measurement_theta_max 45
_cell_measurement_theta_min 40
_cell_volume 5932.3(9)
_computing_cell_refinement CAD4-Express
_computing_data_collection CAD4-Express
_computing_data_reduction 'XCAD4 (Sheldrick & Harms, 1992)'
_computing_molecular_graphics 'ORTEP-3 (Farrugia)'
_computing_publication_material 'SHELXL-97 (Sheldrick, 1997)'
_computing_structure_refinement 'SHELXL-97 (Sheldrick, 1997)'
_computing_structure_solution 'SHELXS-97 (Sheldrick, 1990)'
_diffrn_ambient_temperature 193(2)
_diffrn_measured_fraction_theta_full 0.997
_diffrn_measured_fraction_theta_max 0.997
_diffrn_measurement_device_type 'Enraf-Nonius CAD4'
_diffrn_measurement_method two-theta/omega-scans
_diffrn_radiation_monochromator graphite
_diffrn_radiation_source 'fine-focus sealed tube'
_diffrn_radiation_type CuK\a
_diffrn_radiation_wavelength 1.54178
_diffrn_reflns_av_R_equivalents 0.0566
_diffrn_reflns_av_sigmaI/netI 0.0429
_diffrn_reflns_limit_h_max 22
_diffrn_reflns_limit_h_min -20
_diffrn_reflns_limit_k_max 0
_diffrn_reflns_limit_k_min -22
_diffrn_reflns_limit_l_max 17
_diffrn_reflns_limit_l_min -13
_diffrn_reflns_number 10111
_diffrn_reflns_theta_full 65.00
_diffrn_reflns_theta_max 65.00
_diffrn_reflns_theta_min 2.98
_diffrn_standards_decay_% 12
_diffrn_standards_interval_count '200 (orientation)'
_diffrn_standards_interval_time '120 min. (intensity)'
_diffrn_standards_number '2 (orientation), 3 (intensity)'
_exptl_absorpt_coefficient_mu 0.500
_exptl_absorpt_correction_T_max 0.882
_exptl_absorpt_correction_T_min 0.830
_exptl_absorpt_correction_type psi-scans
_exptl_crystal_colour blue
_exptl_crystal_density_diffrn 1.075
_exptl_crystal_density_meas ?
_exptl_crystal_density_method 'not measured'
_exptl_crystal_description prisms
_exptl_crystal_F_000 2040
_exptl_crystal_size_max 0.60
_exptl_crystal_size_mid 0.40
_exptl_crystal_size_min 0.25
_refine_diff_density_max 0.422
_refine_diff_density_min -0.292
_refine_diff_density_rms 0.052
_refine_ls_extinction_coef 0.0018(3)
_refine_ls_extinction_expression Fc^*^=kFc[1+0.001xFc^2^\l^3^/sin(2\q)]^-1/4^
_refine_ls_extinction_method SHELXL
_refine_ls_goodness_of_fit_ref 1.015
_refine_ls_hydrogen_treatment constr
_refine_ls_matrix_type full
_refine_ls_number_parameters 226
_refine_ls_number_reflns 3361
_refine_ls_number_restraints 3
_refine_ls_restrained_S_all 1.017
_refine_ls_R_factor_all 0.0955
_refine_ls_R_factor_gt 0.0559
_refine_ls_shift/su_max 0.000
_refine_ls_shift/su_mean 0.000
_refine_ls_structure_factor_coef Fsqd
_refine_ls_weighting_details 'calc w=1/[\s^2^(Fo^2^)+(0.1303P)^2^+0.0607P] where P=(Fo^2^+2Fc^2^)/3'
_refine_ls_weighting_scheme calc
_refine_ls_wR_factor_gt 0.1592
_refine_ls_wR_factor_ref 0.1882
_reflns_number_gt 2119
_reflns_number_total 3361
_reflns_threshold_expression >2sigma(I)
_cod_data_source_file b9nj00540d.txt
_cod_data_source_block we10cu
_cod_depositor_comments
;
The following automatic conversions were performed:

'_exptl_crystal_density_meas' value 'none' was changed to '?' - the
value is perceived as not measured.

Automatic conversion script
Id: cif_fix_values 3008 2015-01-20 13:52:24Z robertas 
;
_cod_original_sg_symbol_H-M 'R -3 c'
_cod_database_code 7053362

loop_
_symmetry_equiv_pos_as_xyz
'x, y, z'
'z, x, y'
'y, z, x'
'-y+1/2, -x+1/2, -z+1/2'
'-x+1/2, -z+1/2, -y+1/2'
'-z+1/2, -y+1/2, -x+1/2'
'-x, -y, -z'
'-z, -x, -y'
'-y, -z, -x'
'y-1/2, x-1/2, z-1/2'
'x-1/2, z-1/2, y-1/2'
'z-1/2, y-1/2, x-1/2'

loop_
_atom_site_label
_atom_site_type_symbol
_atom_site_fract_x
_atom_site_fract_y
_atom_site_fract_z
_atom_site_U_iso_or_equiv
_atom_site_adp_type
_atom_site_occupancy
_atom_site_symmetry_multiplicity
_atom_site_calc_flag
_atom_site_refinement_flags
_atom_site_disorder_assembly
_atom_site_disorder_group
O1 O 0.35557(6) 0.7500 0.14443(6) 0.0609(6) Uani 1 2 d S . .
C1 C 0.31286(9) 0.7500 0.18714(9) 0.0480(7) Uani 1 2 d S . .
C2 C 0.33875(10) 0.74783(10) 0.26485(10) 0.0478(5) Uani 1 1 d . . .
C3 C 0.29127(11) 0.74789(11) 0.31043(11) 0.0530(5) Uani 1 1 d . . .
H3 H 0.3096 0.7465 0.3605 0.064 Uiso 1 1 calc R . .
C4 C 0.21723(9) 0.7500 0.28277(9) 0.0516(7) Uani 1 2 d S . .
N5 N 0.16800(7) 0.7500 0.33200(7) 0.0501(6) Uani 1 2 d S . .
C6 C 0.09636(11) 0.69466(11) 0.30654(11) 0.0505(5) Uani 1 1 d . . .
C7 C 0.04878(11) 0.69785(11) 0.35089(11) 0.0534(5) Uani 1 1 d . . .
H7 H -0.0020 0.6644 0.3307 0.064 Uiso 1 1 calc R . .
C8 C 0.07449(9) 0.7500 0.42551(9) 0.0505(7) Uani 1 2 d S . .
C9 C 0.02467(9) 0.7500 0.47533(9) 0.0536(7) Uani 1 2 d S . .
C10 C -0.05504(12) 0.72985(13) 0.44334(13) 0.0664(6) Uani 1 1 d . . .
H10 H -0.0777 0.7156 0.3900 0.080 Uiso 1 1 calc R . .
C11 C -0.10066(14) 0.73097(16) 0.49068(16) 0.0828(8) Uani 1 1 d . . .
H11 H -0.1539 0.7186 0.4689 0.099 Uiso 1 1 calc R . .
C12 C -0.06877(12) 0.7500 0.56877(12) 0.0881(12) Uani 1 2 d S . .
H12 H -0.1001 0.7500 0.6001 0.106 Uiso 1 2 calc SR . .
C13 C 0.41728(11) 0.74273(12) 0.29709(11) 0.0527(5) Uani 1 1 d . . .
C14 C 0.47839(12) 0.80647(14) 0.34908(14) 0.0726(7) Uani 1 1 d . . .
H14 H 0.4715 0.8547 0.3622 0.087 Uiso 1 1 calc R . .
C15 C 0.54921(14) 0.79922(18) 0.38152(16) 0.0878(8) Uani 1 1 d . . .
H15 H 0.5902 0.8427 0.4152 0.105 Uiso 1 1 calc R . .
C16 C 0.55918(14) 0.7282(2) 0.36414(16) 0.0867(8) Uani 1 1 d . . .
H16 H 0.6065 0.7235 0.3880 0.104 Uiso 1 1 calc R . .
C17 C 0.50077(15) 0.66396(16) 0.31219(18) 0.0860(8) Uani 1 1 d . . .
C18 C 0.5114(2) 0.5853(2) 0.2918(4) 0.163(2) Uani 1 1 d . . .
H18A H 0.4932 0.5618 0.2365 0.245 Uiso 1 1 calc R . .
H18B H 0.4823 0.5530 0.3142 0.245 Uiso 1 1 calc R . .
H18C H 0.5652 0.5910 0.3117 0.245 Uiso 1 1 calc R . .
C19 C 0.43032(13) 0.67294(14) 0.27938(16) 0.0748(7) Uani 1 1 d . . .
H19 H 0.3902 0.6297 0.2439 0.090 Uiso 1 1 calc R . .
C20 C 0.07146(12) 0.62909(11) 0.23291(11) 0.0548(5) Uani 1 1 d . . .
C21 C -0.00056(12) 0.61052(14) 0.18008(12) 0.0654(6) Uani 1 1 d . . .
H21 H -0.0326 0.6397 0.1895 0.078 Uiso 1 1 calc R . .
C22 C -0.02527(15) 0.54791(16) 0.11250(14) 0.0809(8) Uani 1 1 d . . .
H22 H -0.0735 0.5360 0.0761 0.097 Uiso 1 1 calc R . .
C23 C 0.02077(16) 0.50381(16) 0.09927(15) 0.0866(9) Uani 1 1 d . . .
H23 H 0.0040 0.4620 0.0540 0.104 Uiso 1 1 calc R . .
C24 C 0.09192(17) 0.52114(15) 0.15283(16) 0.0882(8) Uani 1 1 d . . .
H24 H 0.1227 0.4903 0.1441 0.106 Uiso 1 1 calc R . .
C25 C 0.11799(14) 0.58351(14) 0.21919(14) 0.0727(7) Uani 1 1 d . . .
H25 H 0.1666 0.5953 0.2549 0.087 Uiso 1 1 calc R . .
C1P C 0.1389(12) 0.3691(15) 0.2351(16) 0.441(14) Uiso 0.50 1 d PDU A -1
H1P H 0.1206 0.4015 0.2062 0.529 Uiso 0.50 1 calc PR A -1
C2P C 0.0789(13) 0.2848(10) 0.2294(15) 0.380(12) Uiso 0.50 1 d PDU A -1
H2P1 H 0.0501 0.2557 0.1761 0.570 Uiso 0.50 1 calc PR A -1
H2P2 H 0.0438 0.2942 0.2571 0.570 Uiso 0.50 1 calc PR A -1
H2P3 H 0.1084 0.2560 0.2517 0.570 Uiso 0.50 1 calc PR A -1
C3P C 0.1809(11) 0.4041(11) 0.3309(10) 0.312(9) Uiso 0.50 1 d PDU A -1
H3P1 H 0.2193 0.4537 0.3446 0.468 Uiso 0.50 1 calc PR A -1
H3P2 H 0.2052 0.3691 0.3479 0.468 Uiso 0.50 1 calc PR A -1
H3P3 H 0.1426 0.4096 0.3554 0.468 Uiso 0.50 1 calc PR A -1
O1P O 0.2088(8) 0.3314(10) 0.2174(8) 0.328(6) Uiso 0.50 1 d PDU A -1

loop_
_atom_site_aniso_label
_atom_site_aniso_U_11
_atom_site_aniso_U_22
_atom_site_aniso_U_33
_atom_site_aniso_U_23
_atom_site_aniso_U_13
_atom_site_aniso_U_12
O1 0.0590(8) 0.0752(13) 0.0590(8) 0.0246(8) 0.0312(10) 0.0246(8)
C1 0.0497(10) 0.0423(14) 0.0497(10) 0.0110(9) 0.0199(12) 0.0110(9)
C2 0.0455(10) 0.0491(10) 0.0481(10) 0.0138(8) 0.0164(8) 0.0146(8)
C3 0.0480(11) 0.0644(12) 0.0467(11) 0.0188(9) 0.0156(8) 0.0172(9)
C4 0.0473(10) 0.0665(17) 0.0473(10) 0.0203(10) 0.0222(12) 0.0203(10)
N5 0.0445(8) 0.0629(14) 0.0445(8) 0.0176(8) 0.0169(10) 0.0176(8)
C6 0.0450(11) 0.0599(12) 0.0463(11) 0.0164(9) 0.0158(8) 0.0165(9)
C7 0.0462(10) 0.0606(12) 0.0494(11) 0.0145(9) 0.0172(8) 0.0117(8)
C8 0.0471(10) 0.0589(16) 0.0471(10) 0.0173(9) 0.0177(11) 0.0173(9)
C9 0.0535(11) 0.0539(16) 0.0535(11) 0.0140(10) 0.0244(13) 0.0140(10)
C10 0.0531(13) 0.0770(15) 0.0601(13) 0.0103(10) 0.0198(10) 0.0162(10)
C11 0.0566(14) 0.0959(19) 0.0853(18) 0.0096(14) 0.0353(13) 0.0136(12)
C12 0.0840(18) 0.091(3) 0.0840(18) 0.0116(17) 0.052(2) 0.0116(17)
C13 0.0469(11) 0.0652(13) 0.0522(11) 0.0210(9) 0.0223(8) 0.0205(9)
C14 0.0540(13) 0.0745(15) 0.0769(15) 0.0148(12) 0.0120(11) 0.0185(11)
C15 0.0530(14) 0.110(2) 0.0834(17) 0.0184(15) 0.0067(12) 0.0257(14)
C16 0.0557(14) 0.132(3) 0.0924(19) 0.0529(18) 0.0275(13) 0.0438(16)
C17 0.0671(16) 0.0861(18) 0.130(2) 0.0476(17) 0.0453(16) 0.0419(14)
C18 0.109(3) 0.103(3) 0.309(6) 0.073(3) 0.082(3) 0.068(2)
C19 0.0564(14) 0.0667(14) 0.1002(18) 0.0192(12) 0.0278(12) 0.0233(11)
C20 0.0538(12) 0.0616(12) 0.0469(11) 0.0139(9) 0.0201(9) 0.0150(9)
C21 0.0523(12) 0.0765(14) 0.0568(13) 0.0113(10) 0.0159(10) 0.0148(10)
C22 0.0639(14) 0.0953(18) 0.0582(14) 0.0045(13) 0.0144(11) 0.0081(13)
C23 0.0865(19) 0.0804(17) 0.0675(16) -0.0054(13) 0.0286(14) 0.0088(14)
C24 0.093(2) 0.0803(17) 0.0878(19) 0.0060(14) 0.0376(16) 0.0347(15)
C25 0.0689(14) 0.0738(15) 0.0684(14) 0.0089(11) 0.0182(11) 0.0293(12)

loop_
_atom_type_symbol
_atom_type_description
_atom_type_scat_dispersion_real
_atom_type_scat_dispersion_imag
_atom_type_scat_source
C C 0.0181 0.0091 'International Tables Vol C Tables 4.2.6.8 and 6.1.1.4'
H H 0.0000 0.0000 'International Tables Vol C Tables 4.2.6.8 and 6.1.1.4'
N N 0.0311 0.0180 'International Tables Vol C Tables 4.2.6.8 and 6.1.1.4'
O O 0.0492 0.0322 'International Tables Vol C Tables 4.2.6.8 and 6.1.1.4'

loop_
_geom_angle_atom_site_label_1
_geom_angle_atom_site_label_2
_geom_angle_atom_site_label_3
_geom_angle
_geom_angle_site_symmetry_1
_geom_angle_site_symmetry_3
O1 C1 C2 122.33(12) . .
O1 C1 C2 122.33(11) . 6_565
C2 C1 C2 115.3(2) . 6_565
C2 C3 H3 119.5 . .
C4 C3 H3 119.6 . .
C3 C2 C1 121.39(18) . .
C3 C2 C13 118.40(17) . .
C1 C2 C13 120.18(17) . .
C4 C3 C2 120.94(19) . .
C3 C4 C3 120.0(2) . 6_565
C3 C4 N5 120.0 . .
C3 C4 N5 120.0(2) 6_565 .
C6 N5 C6 120.1(2) 6_565 .
C6 N5 C4 119.95(11) 6_565 .
C6 N5 C4 119.95(11) . .
C6 C7 H7 119.3 . .
C8 C7 H7 119.2 . .
C7 C6 N5 119.56(17) . .
C7 C6 C20 119.68(17) . .
N5 C6 C20 120.70(17) . .
C6 C7 C8 121.53(18) . .
C7 C8 C7 117.0(2) 6_565 .
C7 C8 C9 121.50(12) 6_565 .
C7 C8 C9 121.50(12) . .
C9 C10 H10 120.0 . .
C11 C10 H10 120.0 . .
C10 C9 C10 118.6(3) 6_565 .
C10 C9 C8 120.70(13) 6_565 .
C10 C9 C8 120.70(13) . .
C10 C11 H11 119.5 . .
C12 C11 H11 119.6 . .
C11 C10 C9 120.0(2) . .
C12 C11 C10 120.9(3) . .
C11 C12 C11 119.5(3) 6_565 .
C11 C12 H12 120.2 . .
C19 C13 C14 117.4(2) . .
C13 C14 H14 119.6 . .
C15 C14 H14 119.7 . .
C19 C13 C2 120.53(18) . .
C14 C13 C2 121.94(19) . .
C14 C15 H15 119.9 . .
C16 C15 H15 120.1 . .
C15 C14 C13 120.8(2) . .
C15 C16 H16 119.4 . .
C17 C16 H16 119.5 . .
C16 C15 C14 120.0(2) . .
C15 C16 C17 121.1(2) . .
C16 C17 C19 117.8(2) . .
C16 C17 C18 121.6(3) . .
C17 C18 H18A 109.5 . .
C17 C18 H18B 109.5 . .
C17 C18 H18C 109.5 . .
C19 C17 C18 120.6(3) . .
H18A C18 H18B 109.3 . .
H18A C18 H18C 109.6 . .
H18B C18 H18C 109.5 . .
C13 C19 C17 122.9(2) . .
C13 C19 H19 118.6 . .
C17 C19 H19 118.6 . .
C20 C21 C22 119.7(2) . .
C20 C21 H21 120.1 . .
C21 C20 C25 119.5(2) . .
C21 C20 C6 119.31(19) . .
C25 C20 C6 121.02(18) . .
C22 C21 H21 120.2 . .
C21 C22 H22 119.8 . .
C23 C22 H22 119.8 . .
C23 C22 C21 120.4(2) . .
C22 C23 H23 120.1 . .
C24 C23 H23 120.0 . .
C22 C23 C24 120.0(2) . .
C23 C24 H24 119.7 . .
C25 C24 H24 119.7 . .
C25 C24 C23 120.6(3) . .
C24 C25 H25 120.1 . .
C20 C25 H25 120.1 . .
C24 C25 C20 119.8(2) . .
C3P C1P C2P 98(2) . .
C1P C2P H2P1 109.4 . .
C1P C2P H2P2 109.5 . .
C1P C2P H2P3 109.4 . .
C1P C3P H3P1 109.5 . .
C1P C3P H3P2 109.5 . .
C1P C3P H3P3 109.6 . .
C2P C1P H1P 120.9 . .
C3P C1P H1P 120.9 . .
H2P1 C2P H2P2 109.5 . .
H2P1 C2P H2P3 109.5 . .
H2P2 C2P H2P3 109.5 . .
C3P C1P O1P 95.1(19) . .
H3P1 C3P H3P2 109.4 . .
H3P1 C3P H3P3 109.5 . .
H3P2 C3P H3P3 109.5 . .
C2P C1P O1P 94.4(19) . .

loop_
_geom_bond_atom_site_label_1
_geom_bond_atom_site_label_2
_geom_bond_distance
_geom_bond_site_symmetry_2
O1 C1 1.268(3) .
C1 C2 1.438(2) .
C1 C2 1.438(2) 6_565
C2 C3 1.382(3) .
C2 C13 1.490(3) .
C3 C4 1.377(2) .
C3 H3 0.9300 .
C4 C3 1.377(2) 6_565
C4 N5 1.462(3) .
N5 C6 1.373(2) 6_565
N5 C6 1.373(2) .
C6 C7 1.367(3) .
C6 C20 1.492(3) .
C7 C8 1.390(2) .
C7 H7 0.9300 .
C8 C7 1.390(2) 6_565
C8 C9 1.479(4) .
C9 C10 1.388(3) 6_565
C9 C10 1.388(3) .
C10 C11 1.380(3) .
C10 H10 0.9300 .
C11 C12 1.362(3) .
C11 H11 0.9300 .
C12 C11 1.362(3) 6_565
C12 H12 0.9300 .
C13 C19 1.371(3) .
C13 C14 1.386(3) .
C14 C15 1.378(3) .
C14 H14 0.9300 .
C15 C16 1.366(4) .
C15 H15 0.9300 .
C16 C17 1.369(4) .
C16 H16 0.9300 .
C17 C19 1.389(3) .
C19 H19 0.9300 .
C17 C18 1.512(4) .
C18 H18A 0.9600 .
C18 H18B 0.9600 .
C18 H18C 0.9600 .
C20 C21 1.374(3) .
C20 C25 1.392(3) .
C21 C22 1.390(3) .
C21 H21 0.9300 .
C22 C23 1.363(4) .
C22 H22 0.9300 .
C23 C24 1.372(4) .
C23 H23 0.9300 .
C24 C25 1.371(3) .
C24 H24 0.9300 .
C25 H25 0.9300 .
C1P C3P 1.67(2) .
C1P H1P 0.9800 .
C1P C2P 1.67(2) .
C2P H2P1 0.9600 .
C2P H2P2 0.9600 .
C2P H2P3 0.9600 .
C1P O1P 1.703(19) .
C3P H3P1 0.9600 .
C3P H3P2 0.9600 .
C3P H3P3 0.9600 .

loop_
_geom_torsion_atom_site_label_1
_geom_torsion_atom_site_label_2
_geom_torsion_atom_site_label_3
_geom_torsion_atom_site_label_4
_geom_torsion
_geom_torsion_site_symmetry_1
_geom_torsion_site_symmetry_4
O1 C1 C2 C3 179.98(13) . .
C2 C1 C2 C3 -0.02(13) 6_565 .
O1 C1 C2 C13 -2.10(19) . .
C2 C1 C2 C13 177.90(19) 6_565 .
C1 C2 C3 C4 0.0(3) . .
C13 C2 C3 C4 -177.91(15) . .
C2 C3 C4 C3 -0.02(13) . 6_565
C2 C3 C4 N5 179.98(13) . .
C3 C4 N5 C6 55.17(13) . 6_565
C3 C4 N5 C6 -124.83(13) 6_565 6_565
C3 C4 N5 C6 -124.83(13) . .
C3 C4 N5 C6 55.17(13) 6_565 .
C6 N5 C6 C7 3.95(13) 6_565 .
C4 N5 C6 C7 -176.05(13) . .
C6 N5 C6 C20 -173.1(2) 6_565 .
C4 N5 C6 C20 6.9(2) . .
N5 C6 C7 C8 -8.0(3) . .
C20 C6 C7 C8 169.05(16) . .
C6 C7 C8 C7 4.05(13) . 6_565
C6 C7 C8 C9 -175.95(13) . .
C7 C8 C9 C10 -32.50(16) 6_565 6_565
C7 C8 C9 C10 147.50(16) . 6_565
C7 C8 C9 C10 147.50(16) 6_565 .
C7 C8 C9 C10 -32.50(16) . .
C10 C9 C10 C11 0.73(18) 6_565 .
C8 C9 C10 C11 -179.27(18) . .
C9 C10 C11 C12 -1.5(4) . .
C10 C11 C12 C11 0.75(18) . 6_565
C3 C2 C13 C19 97.4(3) . .
C1 C2 C13 C19 -80.6(2) . .
C3 C2 C13 C14 -78.8(3) . .
C1 C2 C13 C14 103.2(2) . .
C19 C13 C14 C15 -0.2(4) . .
C2 C13 C14 C15 176.1(2) . .
C13 C14 C15 C16 -1.8(4) . .
C14 C15 C16 C17 2.8(5) . .
C15 C16 C17 C19 -1.8(4) . .
C15 C16 C17 C18 179.3(4) . .
C14 C13 C19 C17 1.2(4) . .
C2 C13 C19 C17 -175.2(2) . .
C16 C17 C19 C13 -0.2(4) . .
C18 C17 C19 C13 178.7(4) . .
C7 C6 C20 C21 50.4(3) . .
N5 C6 C20 C21 -132.5(2) . .
C7 C6 C20 C25 -125.5(2) . .
N5 C6 C20 C25 51.6(3) . .
C25 C20 C21 C22 -1.9(3) . .
C6 C20 C21 C22 -177.9(2) . .
C20 C21 C22 C23 1.6(4) . .
C21 C22 C23 C24 0.0(4) . .
C22 C23 C24 C25 -1.2(5) . .
C23 C24 C25 C20 0.9(4) . .
C21 C20 C25 C24 0.7(4) . .
C6 C20 C25 C24 176.6(2) . .
